data_1007097
loop_
_publ_author_name
'Averbuch-Pouchot, M T'
'Durif, A'

_publ_section_title
;
Crystal Structure of Na~3~ P O~4~ (H~2~ O)~.5~
;
_journal_coden_ASTM JSSCBI
_journal_name_full 'Journal of Solid State Chemistry'
_journal_page_first 193
_journal_page_last 196
_journal_paper_doi 10.1016/0022-4596(83)90141-X
_journal_volume 46
_journal_year 1983
_chemical_formula_structural 'Na3 P O4 (H2 O).5'
_chemical_formula_sum 'H Na3 O4.5 P'
_chemical_name_systematic 'Sodium phosphate hemihydrate'
_space_group_IT_number 15
_symmetry_cell_setting monoclinic
_symmetry_Int_Tables_number 15
_symmetry_space_group_name_Hall '-C 2yc'
_symmetry_space_group_name_H-M 'C 1 2/c 1'
_cell_angle_alpha 90
_cell_angle_beta 102.60(5)
_cell_angle_gamma 90
_cell_formula_units_Z 8
_cell_length_a 9.631(3)
_cell_length_b 5.416(2)
_cell_length_c 16.938(8)
_cell_volume 862.2
_refine_ls_R_factor_all 0.027
_cod_database_code 1007097

loop_
_symmetry_equiv_pos_as_xyz
x,y,z
-x,y,1/2-z
-x,-y,-z
x,-y,1/2+z
1/2+x,1/2+y,z
1/2-x,1/2+y,1/2-z
1/2-x,1/2-y,-z
1/2+x,1/2-y,1/2+z

loop_
_atom_site_label
_atom_site_type_symbol
_atom_site_symmetry_multiplicity
_atom_site_Wyckoff_symbol
_atom_site_fract_x
_atom_site_fract_y
_atom_site_fract_z
_atom_site_occupancy
_atom_site_attached_hydrogens
_atom_site_calc_flag
P1 P5+ 8 f 0.15691(4) 0.38662(7) 0.11307(2) 1. 0 d
Na1 Na1+ 8 f 0.18100(8) 0.5305(1) 0.95193(4) 1. 0 d
Na2 Na1+ 8 f 0.00084(9) 0.0973(2) 0.59730(5) 1. 0 d
Na3 Na1+ 8 f 0.64975(7) 0.1680(1) 0.78490(4) 1. 0 d
O1 O2- 4 e 0. 0.9551(3) 0.25 1. 0 d
O2 O2- 8 f 0.1013(1) 0.2354(2) 0.03580(7) 1. 0 d
O3 O2- 8 f 0.0324(1) 0.5265(2) 0.64902(7) 1. 0 d
O4 O2- 8 f 0.7564(1) 0.2800(2) 0.67431(7) 1. 0 d
O5 O2- 8 f 0.7412(1) 0.1124(2) 0.09349(7) 1. 0 d
H1 H1+ 8 f 0.429(3) 0.357(6) 0.229(2) 1. 0 d

loop_
_atom_type_symbol
_atom_type_oxidation_number
P5+ 5.000
Na1+ 1.000
O2- -2.000
H1+ 1.000
